data_1568331
loop_
_publ_author_name
'd&#x2019;Aleman, Antoine'
'Gayraud, Oscar'
'Fressign\'e, Catherine'
'Petit, Emilie'
'Bailly, Laetitia'
'Maddaluno, Jacques'
'De Paolis, Micha\"el'

_publ_section_title
;
 Organocatalyzed enantio- and diastereoselective isomerization of
 prochiral 1,3-cyclohexanediones into nonalactones bearing distant
 stereocenters
;
_journal_issue 8
_journal_name_full 'Chemical Science'
_journal_page_first 2107
_journal_page_last 2113
_journal_paper_doi 10.1039/D2SC06842G
_journal_volume 14
_journal_year 2023
_chemical_absolute_configuration ad
_chemical_formula_moiety 'C20 H19 N O5'
_chemical_formula_sum 'C20 H19 N O5'
_chemical_formula_weight 353.36
_space_group_crystal_system orthorhombic
_space_group_IT_number 19
_space_group_name_Hall 'P 2ac 2ab'
_space_group_name_H-M_alt 'P 21 21 21'
_atom_sites_solution_hydrogens geom
_audit_creation_method SHELXL-2018/3
_audit_update_record
;
2022-03-25 deposited with the CCDC.	2023-01-27 downloaded from the CCDC.
;
_cell_angle_alpha 90
_cell_angle_beta 90
_cell_angle_gamma 90
_cell_formula_units_Z 4
_cell_length_a 14.8529(12)
_cell_length_b 20.5937(18)
_cell_length_c 5.5853(5)
_cell_measurement_reflns_used 9901
_cell_measurement_temperature 123(2)
_cell_measurement_theta_max 39.44
_cell_measurement_theta_min 3.38
_cell_volume 1708.4(3)
_computing_cell_refinement 'Bruker SAINT'
_computing_data_collection 'Bruker APEX3'
_computing_data_reduction 'Bruker SAINT'
_computing_molecular_graphics 'Bruker SHELXTL'
_computing_publication_material 'Bruker SHELXTL'
_computing_structure_refinement 'SHELXL-2018/3 (Sheldrick, 2018)'
_computing_structure_solution 'SHELXT 2018/2 (Sheldrick, 2018)'
_diffrn_ambient_temperature 123(2)
_diffrn_measured_fraction_theta_full 0.984
_diffrn_measured_fraction_theta_max 0.990
_diffrn_measurement_device_type 'Bruker D8 QUEST'
_diffrn_measurement_method '\f and \w scans'
_diffrn_radiation_type MoK\a
_diffrn_radiation_wavelength 0.71073
_diffrn_reflns_av_R_equivalents 0.0366
_diffrn_reflns_av_unetI/netI 0.0305
_diffrn_reflns_Laue_measured_fraction_full 0.984
_diffrn_reflns_Laue_measured_fraction_max 0.990
_diffrn_reflns_limit_h_max 20
_diffrn_reflns_limit_h_min -15
_diffrn_reflns_limit_k_max 28
_diffrn_reflns_limit_k_min -28
_diffrn_reflns_limit_l_max 7
_diffrn_reflns_limit_l_min -7
_diffrn_reflns_number 19211
_diffrn_reflns_point_group_measured_fraction_full 0.987
_diffrn_reflns_point_group_measured_fraction_max 0.992
_diffrn_reflns_theta_full 25.242
_diffrn_reflns_theta_max 29.572
_diffrn_reflns_theta_min 2.916
_exptl_absorpt_coefficient_mu 0.099
_exptl_absorpt_correction_type multi-scan
_exptl_absorpt_process_details 'Sadabs 2016/2'
_exptl_crystal_colour colourless
_exptl_crystal_density_diffrn 1.374
_exptl_crystal_description block
_exptl_crystal_F_000 744
_exptl_crystal_size_max 0.30
_exptl_crystal_size_mid 0.28
_exptl_crystal_size_min 0.23
_exptl_transmission_factor_max 0.7477
_exptl_transmission_factor_min 0.6432
_refine_diff_density_max 0.279
_refine_diff_density_min -0.201
_refine_diff_density_rms 0.039
_refine_ls_abs_structure_details
;
 Flack x determined using 1845 quotients [(I+)-(I-)]/[(I+)+(I-)]
 (Parsons, Flack and Wagner, Acta Cryst. B69 (2013) 249-259).
;
_refine_ls_abs_structure_Flack -0.3(3)
_refine_ls_extinction_method none
_refine_ls_goodness_of_fit_ref 1.081
_refine_ls_hydrogen_treatment constr
_refine_ls_matrix_type full
_refine_ls_number_parameters 235
_refine_ls_number_reflns 4754
_refine_ls_number_restraints 0
_refine_ls_restrained_S_all 1.081
_refine_ls_R_factor_all 0.0378
_refine_ls_R_factor_gt 0.0364
_refine_ls_shift/su_max 0.000
_refine_ls_shift/su_mean 0.000
_refine_ls_structure_factor_coef Fsqd
_refine_ls_weighting_details 'w=1/[\s^2^(Fo^2^)+(0.0515P)^2^+0.2190P] where P=(Fo^2^+2Fc^2^)/3'
_refine_ls_weighting_scheme calc
_refine_ls_wR_factor_gt 0.0916
_refine_ls_wR_factor_ref 0.0925
_reflns_Friedel_coverage 0.738
_reflns_Friedel_fraction_full 0.991
_reflns_Friedel_fraction_max 0.995
_reflns_number_gt 4581
_reflns_number_total 4754
_reflns_threshold_expression 'I > 2\s(I)'
_cod_data_source_file d2sc06842g2.cif
_cod_data_source_block depaolis1_a
_cod_depositor_comments 'Adding full bibliography for 1568331.cif.'
_cod_database_code 1568331
_shelx_shelxl_version_number 2018/3
_shelx_space_group_comment
;
The symmetry employed for this shelxl refinement is uniquely defined
by the following loop, which should always be used as a source of
symmetry information in preference to the above space-group names.
They are only intended as comments.
;

loop_
_space_group_symop_operation_xyz
'x, y, z'
'-x+1/2, -y, z+1/2'
'-x, y+1/2, -z+1/2'
'x+1/2, -y+1/2, -z'

loop_
_atom_site_label
_atom_site_type_symbol
_atom_site_fract_x
_atom_site_fract_y
_atom_site_fract_z
_atom_site_U_iso_or_equiv
_atom_site_adp_type
_atom_site_occupancy
_atom_site_site_symmetry_order
_atom_site_calc_flag
_atom_site_refinement_flags_posn
_atom_site_refinement_flags_adp
_atom_site_refinement_flags_occupancy
_atom_site_disorder_assembly
_atom_site_disorder_group
O3 O 0.47855(7) 0.48439(5) 0.7350(2) 0.0205(2) Uani 1 1 d . . . . .
O4 O 0.64787(8) 0.44400(5) 0.0768(3) 0.0258(3) Uani 1 1 d . . . . .
O1 O 0.36830(7) 0.39953(5) 0.3312(2) 0.0213(2) Uani 1 1 d . . . . .
O2 O 0.28701(8) 0.40611(7) 0.6714(2) 0.0278(3) Uani 1 1 d . . . . .
O5 O 0.68193(8) 0.50780(7) -0.2182(3) 0.0324(3) Uani 1 1 d . . . . .
N1 N 0.65372(8) 0.49795(7) -0.0151(3) 0.0211(3) Uani 1 1 d . . . . .
C5 C 0.50412(9) 0.45968(7) 0.5502(3) 0.0149(3) Uani 1 1 d . . . . .
C4 C 0.54607(10) 0.39242(7) 0.5518(3) 0.0179(3) Uani 1 1 d . . . . .
H4A H 0.609879 0.395980 0.601365 0.021 Uiso 1 1 calc R U . . .
H4B H 0.544712 0.374454 0.387482 0.021 Uiso 1 1 calc R U . . .
C15 C 0.55613(10) 0.55212(7) 0.2897(3) 0.0178(3) Uani 1 1 d . . . . .
C16 C 0.62770(10) 0.55476(7) 0.1282(3) 0.0196(3) Uani 1 1 d . . . . .
C6 C 0.49166(9) 0.49513(7) 0.3105(3) 0.0155(3) Uani 1 1 d . . . . .
H6 H 0.503914 0.464014 0.176992 0.019 Uiso 1 1 calc R U . . .
C7 C 0.39222(10) 0.51698(7) 0.2968(3) 0.0207(3) Uani 1 1 d . . . . .
H7A H 0.373827 0.535778 0.452443 0.025 Uiso 1 1 calc R U . . .
H7B H 0.385707 0.551009 0.172831 0.025 Uiso 1 1 calc R U . . .
C9 C 0.55682(11) 0.28641(7) 0.7684(3) 0.0202(3) Uani 1 1 d . . . . .
C1 C 0.34524(10) 0.38080(8) 0.5543(3) 0.0224(3) Uani 1 1 d . . . . .
C3 C 0.49692(10) 0.34523(7) 0.7223(3) 0.0200(3) Uani 1 1 d . . . . .
H3 H 0.488070 0.368094 0.878492 0.024 Uiso 1 1 calc R U . . .
C17 C 0.68042(11) 0.60958(8) 0.0938(4) 0.0285(4) Uani 1 1 d . . . . .
H17 H 0.726557 0.609858 -0.023982 0.034 Uiso 1 1 calc R U . . .
C8 C 0.33120(10) 0.45961(8) 0.2360(3) 0.0220(3) Uani 1 1 d . . . . .
H8A H 0.270594 0.467031 0.304511 0.026 Uiso 1 1 calc R U . . .
H8B H 0.324981 0.456003 0.060025 0.026 Uiso 1 1 calc R U . . .
C10 C 0.60820(12) 0.28452(9) 0.9752(3) 0.0270(4) Uani 1 1 d . . . . .
H10 H 0.604178 0.319277 1.086529 0.032 Uiso 1 1 calc R U . . .
C11 C 0.66556(13) 0.23277(10) 1.0231(4) 0.0318(4) Uani 1 1 d . . . . .
H11 H 0.699250 0.232080 1.167629 0.038 Uiso 1 1 calc R U . . .
C14 C 0.56585(13) 0.23555(9) 0.6068(4) 0.0310(4) Uani 1 1 d . . . . .
H14 H 0.531684 0.235783 0.463029 0.037 Uiso 1 1 calc R U . . .
C20 C 0.54191(12) 0.60798(8) 0.4268(3) 0.0283(4) Uani 1 1 d . . . . .
H20 H 0.494136 0.608736 0.539858 0.034 Uiso 1 1 calc R U . . .
C2 C 0.40330(12) 0.32447(9) 0.6299(4) 0.0314(4) Uani 1 1 d . . . . .
H2A H 0.411221 0.294874 0.491825 0.038 Uiso 1 1 calc R U . . .
H2B H 0.371913 0.300032 0.757691 0.038 Uiso 1 1 calc R U . . .
C19 C 0.59622(14) 0.66236(9) 0.4009(4) 0.0359(4) Uani 1 1 d . . . . .
H19 H 0.586151 0.699208 0.499660 0.043 Uiso 1 1 calc R U . . .
C13 C 0.62435(14) 0.18424(9) 0.6530(4) 0.0367(4) Uani 1 1 d . . . . .
H13 H 0.630318 0.150096 0.539761 0.044 Uiso 1 1 calc R U . . .
C12 C 0.67376(12) 0.18262(8) 0.8623(4) 0.0316(4) Uani 1 1 d . . . . .
H12 H 0.712957 0.147253 0.894818 0.038 Uiso 1 1 calc R U . . .
C18 C 0.66476(13) 0.66373(8) 0.2335(4) 0.0356(4) Uani 1 1 d . . . . .
H18 H 0.700727 0.701539 0.214802 0.043 Uiso 1 1 calc R U . . .

loop_
_atom_site_aniso_label
_atom_site_aniso_U_11
_atom_site_aniso_U_22
_atom_site_aniso_U_33
_atom_site_aniso_U_23
_atom_site_aniso_U_13
_atom_site_aniso_U_12
O3 0.0252(5) 0.0213(5) 0.0151(5) -0.0033(4) -0.0001(4) 0.0048(4)
O4 0.0200(5) 0.0173(5) 0.0400(7) -0.0013(5) -0.0003(5) 0.0001(4)
O1 0.0194(5) 0.0207(5) 0.0237(5) -0.0009(4) -0.0001(4) 0.0005(4)
O2 0.0203(5) 0.0376(7) 0.0254(6) 0.0021(5) 0.0010(5) 0.0024(5)
O5 0.0226(5) 0.0410(7) 0.0336(7) -0.0032(6) 0.0096(5) -0.0055(5)
N1 0.0115(5) 0.0222(6) 0.0295(7) -0.0017(5) 0.0003(5) -0.0011(4)
C5 0.0143(6) 0.0156(6) 0.0149(6) -0.0009(5) -0.0023(5) 0.0000(5)
C4 0.0206(6) 0.0154(6) 0.0176(6) 0.0001(5) 0.0033(5) 0.0036(5)
C15 0.0192(6) 0.0145(6) 0.0198(7) 0.0009(5) -0.0048(6) 0.0005(5)
C16 0.0172(6) 0.0161(6) 0.0254(7) 0.0003(5) -0.0046(6) 0.0002(5)
C6 0.0173(6) 0.0150(6) 0.0142(6) -0.0001(5) -0.0012(5) 0.0013(5)
C7 0.0189(6) 0.0203(7) 0.0229(7) 0.0017(6) -0.0046(6) 0.0028(5)
C9 0.0218(6) 0.0154(6) 0.0232(7) 0.0034(6) 0.0038(6) 0.0024(5)
C1 0.0166(6) 0.0231(7) 0.0276(8) 0.0034(6) -0.0034(6) -0.0030(5)
C3 0.0210(6) 0.0180(6) 0.0210(7) 0.0020(5) 0.0022(6) 0.0033(5)
C17 0.0204(7) 0.0221(8) 0.0431(10) 0.0061(7) -0.0057(7) -0.0043(6)
C8 0.0202(7) 0.0258(7) 0.0200(7) 0.0022(6) -0.0062(6) 0.0003(5)
C10 0.0310(8) 0.0254(8) 0.0247(8) -0.0035(6) 0.0007(7) 0.0094(6)
C11 0.0295(8) 0.0378(10) 0.0281(8) 0.0073(7) 0.0005(7) 0.0119(7)
C14 0.0380(9) 0.0277(8) 0.0273(8) -0.0057(7) -0.0008(7) 0.0045(7)
C20 0.0330(8) 0.0207(8) 0.0311(9) -0.0066(6) -0.0024(7) 0.0017(6)
C2 0.0220(7) 0.0246(8) 0.0476(11) 0.0119(8) -0.0013(7) -0.0011(6)
C19 0.0415(10) 0.0184(8) 0.0479(12) -0.0085(8) -0.0098(9) 0.0005(7)
C13 0.0431(10) 0.0219(8) 0.0451(11) -0.0094(8) 0.0086(9) 0.0067(7)
C12 0.0292(8) 0.0200(7) 0.0457(11) 0.0101(7) 0.0121(8) 0.0090(6)
C18 0.0313(8) 0.0171(7) 0.0584(13) 0.0034(8) -0.0122(9) -0.0055(6)

loop_
_atom_type_symbol
_atom_type_description
_atom_type_scat_dispersion_real
_atom_type_scat_dispersion_imag
_atom_type_scat_source
C C 0.0033 0.0016 'International Tables Vol C Tables 4.2.6.8 and 6.1.1.4'
H H 0.0000 0.0000 'International Tables Vol C Tables 4.2.6.8 and 6.1.1.4'
N N 0.0061 0.0033 'International Tables Vol C Tables 4.2.6.8 and 6.1.1.4'
O O 0.0106 0.0060 'International Tables Vol C Tables 4.2.6.8 and 6.1.1.4'

loop_
_geom_angle_atom_site_label_1
_geom_angle_atom_site_label_2
_geom_angle_atom_site_label_3
_geom_angle
_geom_angle_site_symmetry_1
_geom_angle_site_symmetry_3
_geom_angle_publ_flag
C1 O1 C8 118.99(13) . . ?
O5 N1 O4 124.14(15) . . ?
O5 N1 C16 117.51(14) . . ?
O4 N1 C16 118.33(14) . . ?
O3 C5 C4 120.43(13) . . ?
O3 C5 C6 120.32(13) . . ?
C4 C5 C6 119.22(12) . . ?
C5 C4 C3 112.57(12) . . ?
C16 C15 C20 115.92(14) . . ?
C16 C15 C6 124.04(13) . . ?
C20 C15 C6 119.92(14) . . ?
C17 C16 C15 123.45(15) . . ?
C17 C16 N1 115.11(15) . . ?
C15 C16 N1 121.43(13) . . ?
C15 C6 C5 110.97(12) . . ?
C15 C6 C7 111.94(12) . . ?
C5 C6 C7 107.25(12) . . ?
C8 C7 C6 110.67(12) . . ?
C10 C9 C14 117.87(15) . . ?
C10 C9 C3 118.99(14) . . ?
C14 C9 C3 123.07(15) . . ?
O2 C1 O1 124.11(16) . . ?
O2 C1 C2 126.38(17) . . ?
O1 C1 C2 109.50(15) . . ?
C9 C3 C2 111.23(13) . . ?
C9 C3 C4 109.17(12) . . ?
C2 C3 C4 113.20(14) . . ?
C18 C17 C16 118.95(18) . . ?
O1 C8 C7 110.59(11) . . ?
C9 C10 C11 121.30(16) . . ?
C12 C11 C10 120.32(18) . . ?
C9 C14 C13 120.81(18) . . ?
C19 C20 C15 121.28(17) . . ?
C1 C2 C3 113.35(14) . . ?
C18 C19 C20 121.00(17) . . ?
C12 C13 C14 120.46(17) . . ?
C11 C12 C13 119.22(16) . . ?
C17 C18 C19 119.32(16) . . ?

loop_
_geom_bond_atom_site_label_1
_geom_bond_atom_site_label_2
_geom_bond_distance
_geom_bond_site_symmetry_2
_geom_bond_publ_flag
O3 C5 1.2119(17) . ?
O4 N1 1.2270(18) . ?
O1 C1 1.349(2) . ?
O1 C8 1.4551(19) . ?
O2 C1 1.203(2) . ?
O5 N1 1.226(2) . ?
N1 C16 1.469(2) . ?
C5 C4 1.519(2) . ?
C5 C6 1.536(2) . ?
C4 C3 1.544(2) . ?
C15 C16 1.396(2) . ?
C15 C20 1.398(2) . ?
C15 C6 1.5190(19) . ?
C16 C17 1.387(2) . ?
C6 C7 1.546(2) . ?
C7 C8 1.527(2) . ?
C9 C10 1.385(2) . ?
C9 C14 1.389(2) . ?
C9 C3 1.525(2) . ?
C1 C2 1.506(2) . ?
C3 C2 1.544(2) . ?
C17 C18 1.381(3) . ?
C10 C11 1.390(2) . ?
C11 C12 1.374(3) . ?
C14 C13 1.392(3) . ?
C20 C19 1.388(3) . ?
C19 C18 1.382(3) . ?
C13 C12 1.381(3) . ?
